data_7238480
loop_
_publ_author_name
'L\'opez, Concepci\'on'
'Gonz\'alez, Asensio'
'Bosque, Ramon'
'Basu, Pradipta K.'
'Font-Bard\'ia, Merc\`e'
'Calvet, Teresa'

_publ_section_title
;
 Platinum(ii) and palladium(ii) complexes derived from
 1-ferrocenylmethyl-3,5-diphenylpyrazole. Coordination, cyclometallation
 or transannulation?
;
_journal_issue 5
_journal_name_full 'RSC Advances'
_journal_page_first 1986
_journal_paper_doi 10.1039/c1ra01080h
_journal_volume 2
_journal_year 2012
_chemical_formula_moiety 'C28 H28 Cl2 Fe N2 O Pt S'
_chemical_formula_sum 'C28 H28 Cl2 Fe N2 O Pt S'
_chemical_formula_weight 762.42
_space_group_IT_number 61
_space_group_name_Hall '-P 2ac 2ab'
_space_group_name_H-M_alt 'P b c a'
_symmetry_cell_setting orthorhombic
_symmetry_space_group_name_H-M 'P b c a'
_atom_sites_solution_hydrogens geom
_atom_sites_solution_primary direct
_atom_sites_solution_secondary difmap
_audit_creation_method SHELXL-97
_cell_angle_alpha 90.00
_cell_angle_beta 90.00
_cell_angle_gamma 90.00
_cell_formula_units_Z 8
_cell_length_a 15.865(4)
_cell_length_b 13.213(6)
_cell_length_c 26.348(10)
_cell_measurement_reflns_used 1203
_cell_measurement_temperature 173(2)
_cell_measurement_theta_max 31
_cell_measurement_theta_min 3
_cell_volume 5523(4)
_computing_cell_refinement AUTOMAR
_computing_data_collection MARXDS
_computing_data_reduction MARSCALE
_computing_molecular_graphics 'ORTEP (Brueggermann and Smith, 1990)'
_computing_publication_material 'PLATON (Spek, 1990)'
_computing_structure_refinement 'SHELXL-97 (Sheldrick, 1997)'
_computing_structure_solution 'SHELXS-97 (Sheldrick, 1997)'
_diffrn_ambient_temperature 173(2)
_diffrn_measured_fraction_theta_full 0.963
_diffrn_measured_fraction_theta_max 0.763
_diffrn_measurement_device_type 'MAR345 with image plate detector'
_diffrn_measurement_method 'phi scan'
_diffrn_radiation_monochromator graphite
_diffrn_radiation_source 'fine-focus sealed tube'
_diffrn_radiation_type MoK\a
_diffrn_radiation_wavelength 0.71073
_diffrn_reflns_av_R_equivalents 0.0833
_diffrn_reflns_av_sigmaI/netI 0.0417
_diffrn_reflns_limit_h_max 17
_diffrn_reflns_limit_h_min -19
_diffrn_reflns_limit_k_max 22
_diffrn_reflns_limit_k_min -19
_diffrn_reflns_limit_l_max 36
_diffrn_reflns_limit_l_min -39
_diffrn_reflns_number 38751
_diffrn_reflns_theta_full 25.00
_diffrn_reflns_theta_max 32.53
_diffrn_reflns_theta_min 2.57
_exptl_absorpt_coefficient_mu 5.879
_exptl_absorpt_correction_T_max 0.55
_exptl_absorpt_correction_T_min 0.49
_exptl_absorpt_correction_type empirical
_exptl_absorpt_process_details SADABS
_exptl_crystal_colour orange
_exptl_crystal_density_diffrn 1.834
_exptl_crystal_density_method 'not measured'
_exptl_crystal_description prism
_exptl_crystal_F_000 2976
_exptl_crystal_size_max 0.2
_exptl_crystal_size_mid 0.1
_exptl_crystal_size_min 0.1
_refine_diff_density_max 3.868
_refine_diff_density_min -1.880
_refine_diff_density_rms 0.209
_refine_ls_extinction_method none
_refine_ls_goodness_of_fit_ref 1.083
_refine_ls_hydrogen_treatment constr
_refine_ls_matrix_type full
_refine_ls_number_parameters 327
_refine_ls_number_reflns 7641
_refine_ls_number_restraints 0
_refine_ls_restrained_S_all 1.083
_refine_ls_R_factor_all 0.0440
_refine_ls_R_factor_gt 0.0414
_refine_ls_shift/su_max 0.001
_refine_ls_shift/su_mean 0.000
_refine_ls_structure_factor_coef Fsqd
_refine_ls_weighting_details 'calc w=1/[\s^2^(Fo^2^)+(0.0746P)^2^+1.9662P] where P=(Fo^2^+2Fc^2^)/3'
_refine_ls_weighting_scheme calc
_refine_ls_wR_factor_gt 0.1148
_refine_ls_wR_factor_ref 0.1174
_reflns_number_gt 6900
_reflns_number_total 7641
_reflns_threshold_expression >2sigma(I)
_cod_data_source_file c1ra01080h.txt
_cod_data_source_block chmm114a1
_cod_original_sg_symbol_H-M Pbca
_cod_database_code 7238480

loop_
_symmetry_equiv_pos_as_xyz
'x, y, z'
'-x+1/2, -y, z+1/2'
'x+1/2, -y+1/2, -z'
'-x, y+1/2, -z+1/2'
'-x, -y, -z'
'x-1/2, y, -z-1/2'
'-x-1/2, y-1/2, z'
'x, -y-1/2, z-1/2'

loop_
_atom_site_label
_atom_site_type_symbol
_atom_site_fract_x
_atom_site_fract_y
_atom_site_fract_z
_atom_site_U_iso_or_equiv
_atom_site_adp_type
_atom_site_occupancy
_atom_site_symmetry_multiplicity
_atom_site_calc_flag
_atom_site_refinement_flags
Pt Pt -0.042018(8) 0.519844(9) 0.214425(4) 0.03849(7) Uani 1 1 d .
Fe Fe 0.14129(3) 0.23089(4) 0.10042(2) 0.04494(12) Uani 1 1 d .
Cl1 Cl 0.01263(9) 0.55926(12) 0.29204(3) 0.0691(3) Uani 1 1 d .
Cl2 Cl -0.15446(6) 0.43781(7) 0.25257(3) 0.0531(2) Uani 1 1 d .
S1 S 0.05836(6) 0.60872(7) 0.17754(3) 0.04798(18) Uani 1 1 d .
O1 O 0.0636(2) 0.6056(2) 0.12208(10) 0.0554(6) Uani 1 1 d .
N1 N -0.09036(18) 0.48227(18) 0.14601(9) 0.0364(5) Uani 1 1 d .
N2 N -0.08319(17) 0.38814(19) 0.12536(9) 0.0375(5) Uani 1 1 d .
C1 C 0.1858(3) 0.1572(3) 0.03754(14) 0.0536(8) Uani 1 1 d .
H1 H 0.2160 0.1860 0.0110 0.064 Uiso 1 1 d R
C2 C 0.2204(3) 0.1142(3) 0.08191(14) 0.0522(8) Uani 1 1 d .
H2 H 0.2775 0.1099 0.0895 0.063 Uiso 1 1 d R
C3 C 0.1539(3) 0.0791(3) 0.11290(13) 0.0503(8) Uani 1 1 d .
H3 H 0.1593 0.0477 0.1443 0.060 Uiso 1 1 d R
C4 C 0.0772(2) 0.1006(3) 0.08713(14) 0.0481(7) Uani 1 1 d .
H4 H 0.0234 0.0857 0.0990 0.058 Uiso 1 1 d R
C5 C 0.0964(3) 0.1486(3) 0.04062(14) 0.0542(8) Uani 1 1 d .
H5 H 0.0578 0.1704 0.0164 0.065 Uiso 1 1 d R
C6 C 0.0952(3) 0.3741(3) 0.09359(19) 0.0592(10) Uani 1 1 d .
H6 H 0.0638 0.3990 0.0665 0.071 Uiso 1 1 d R
C7 C 0.1843(3) 0.3761(3) 0.0976(3) 0.0840(18) Uani 1 1 d .
H7 H 0.2215 0.4024 0.0738 0.101 Uiso 1 1 d R
C8 C 0.2060(3) 0.3317(5) 0.1435(3) 0.0845(18) Uani 1 1 d .
H8 H 0.2607 0.3236 0.1556 0.101 Uiso 1 1 d R
C9 C 0.1306(3) 0.3003(4) 0.1693(2) 0.0701(13) Uani 1 1 d .
H9 H 0.1274 0.2682 0.2006 0.084 Uiso 1 1 d R
C10 C 0.0624(3) 0.3280(3) 0.13763(15) 0.0506(8) Uani 1 1 d .
C11 C -0.0303(2) 0.3115(2) 0.14858(11) 0.0409(6) Uani 1 1 d .
H11A H -0.0469 0.2455 0.1360 0.049 Uiso 1 1 calc R
H11B H -0.0391 0.3122 0.1850 0.049 Uiso 1 1 calc R
C12 C -0.1160(2) 0.3895(2) 0.07755(11) 0.0395(6) Uani 1 1 d .
C13 C -0.1177(2) 0.2981(3) 0.04454(13) 0.0443(7) Uani 1 1 d .
C14 C -0.1483(2) 0.2067(3) 0.06272(14) 0.0496(7) Uani 1 1 d .
H14 H -0.1682 0.2024 0.0958 0.060 Uiso 1 1 calc R
C15 C -0.1493(3) 0.1212(3) 0.03173(18) 0.0614(10) Uani 1 1 d .
H15 H -0.1672 0.0592 0.0445 0.074 Uiso 1 1 calc R
C16 C -0.1235(3) 0.1297(3) -0.01817(18) 0.0619(11) Uani 1 1 d .
H16 H -0.1247 0.0733 -0.0393 0.074 Uiso 1 1 calc R
C17 C -0.0960(3) 0.2210(3) -0.03675(14) 0.0582(10) Uani 1 1 d .
H17 H -0.0790 0.2259 -0.0705 0.070 Uiso 1 1 calc R
C18 C -0.0931(2) 0.3064(3) -0.00580(12) 0.0481(7) Uani 1 1 d .
H18 H -0.0750 0.3681 -0.0187 0.058 Uiso 1 1 calc R
C19 C -0.1444(2) 0.4852(2) 0.06764(13) 0.0429(7) Uani 1 1 d .
H19 H -0.1688 0.5084 0.0377 0.051 Uiso 1 1 calc R
C20 C -0.1291(2) 0.5414(3) 0.11215(12) 0.0418(6) Uani 1 1 d .
C21 C -0.1496(2) 0.6466(3) 0.12403(13) 0.0470(7) Uani 1 1 d .
C22 C -0.1284(3) 0.7238(3) 0.09010(15) 0.0585(10) Uani 1 1 d .
H22 H -0.1022 0.7077 0.0595 0.070 Uiso 1 1 calc R
C23 C -0.1458(4) 0.8232(4) 0.1014(2) 0.0800(15) Uani 1 1 d .
H23 H -0.1310 0.8742 0.0788 0.096 Uiso 1 1 calc R
C24 C -0.1853(5) 0.8470(4) 0.1467(2) 0.0883(18) Uani 1 1 d .
H24 H -0.1958 0.9142 0.1550 0.106 Uiso 1 1 calc R
C25 C -0.2086(4) 0.7719(4) 0.17876(19) 0.0759(14) Uani 1 1 d .
H25 H -0.2378 0.7882 0.2083 0.091 Uiso 1 1 calc R
C26 C -0.1901(3) 0.6724(3) 0.16877(15) 0.0596(10) Uani 1 1 d .
H26 H -0.2047 0.6224 0.1920 0.072 Uiso 1 1 calc R
C27 C 0.0449(3) 0.7364(4) 0.1953(2) 0.0677(12) Uani 1 1 d .
H27A H -0.0096 0.7594 0.1845 0.102 Uiso 1 1 calc R
H27B H 0.0878 0.7769 0.1796 0.102 Uiso 1 1 calc R
H27C H 0.0492 0.7422 0.2316 0.102 Uiso 1 1 calc R
C28 C 0.1602(3) 0.5796(4) 0.20276(18) 0.0643(11) Uani 1 1 d .
H28A H 0.1717 0.5089 0.1980 0.097 Uiso 1 1 calc R
H28B H 0.1613 0.5952 0.2383 0.097 Uiso 1 1 calc R
H28C H 0.2021 0.6190 0.1855 0.097 Uiso 1 1 calc R

loop_
_atom_site_aniso_label
_atom_site_aniso_U_11
_atom_site_aniso_U_22
_atom_site_aniso_U_33
_atom_site_aniso_U_23
_atom_site_aniso_U_13
_atom_site_aniso_U_12
Pt 0.04213(11) 0.04225(11) 0.03110(9) -0.00410(3) 0.00125(3) 0.00164(4)
Fe 0.0401(2) 0.0383(2) 0.0564(3) -0.00591(18) -0.00295(18) 0.00356(18)
Cl1 0.0726(7) 0.0967(9) 0.0379(4) -0.0137(5) -0.0032(4) -0.0129(7)
Cl2 0.0545(5) 0.0566(5) 0.0481(4) 0.0026(3) 0.0085(3) -0.0045(4)
S1 0.0508(4) 0.0497(4) 0.0434(4) -0.0079(3) 0.0033(3) -0.0056(4)
O1 0.0691(16) 0.0535(14) 0.0434(12) -0.0012(10) 0.0121(12) -0.0063(13)
N1 0.0383(13) 0.0385(13) 0.0324(11) 0.0002(8) 0.0015(9) 0.0028(10)
N2 0.0434(13) 0.0369(11) 0.0323(10) -0.0027(8) 0.0023(9) 0.0041(10)
C1 0.051(2) 0.056(2) 0.0539(18) -0.0029(15) 0.0047(15) 0.0072(17)
C2 0.0512(19) 0.0534(19) 0.0521(18) -0.0059(14) 0.0003(14) 0.0118(16)
C3 0.060(2) 0.0465(16) 0.0449(16) 0.0014(13) -0.0015(14) 0.0055(16)
C4 0.0461(18) 0.0381(15) 0.0602(19) -0.0108(13) 0.0069(14) 0.0037(14)
C5 0.053(2) 0.059(2) 0.0498(18) -0.0027(15) -0.0055(14) 0.0056(18)
C6 0.050(2) 0.0393(16) 0.088(3) 0.0053(16) 0.0161(19) 0.0020(16)
C7 0.052(2) 0.047(2) 0.153(6) -0.022(3) 0.021(3) -0.004(2)
C8 0.047(2) 0.079(3) 0.128(5) -0.048(3) -0.012(3) 0.002(2)
C9 0.070(3) 0.062(2) 0.078(3) -0.032(2) -0.023(2) 0.022(2)
C10 0.0516(18) 0.0427(16) 0.0575(19) -0.0160(14) -0.0050(15) 0.0084(16)
C11 0.0496(17) 0.0384(14) 0.0348(13) -0.0003(10) 0.0009(11) 0.0104(13)
C12 0.0348(13) 0.0440(15) 0.0397(13) -0.0063(11) -0.0036(10) 0.0036(12)
C13 0.0365(15) 0.0451(16) 0.0511(16) -0.0106(13) -0.0062(12) 0.0002(13)
C14 0.0474(18) 0.0523(18) 0.0493(17) -0.0092(14) 0.0005(13) -0.0032(15)
C15 0.061(2) 0.0466(19) 0.077(3) -0.0122(17) -0.0030(19) -0.0054(18)
C16 0.054(2) 0.059(2) 0.073(2) -0.0294(19) -0.0150(18) 0.0002(18)
C17 0.060(2) 0.070(2) 0.0441(17) -0.0204(16) -0.0074(15) 0.013(2)
C18 0.0548(19) 0.0509(17) 0.0387(14) -0.0041(12) -0.0070(13) 0.0035(15)
C19 0.0442(17) 0.0454(17) 0.0390(15) -0.0021(11) -0.0055(12) 0.0045(13)
C20 0.0404(16) 0.0414(14) 0.0437(15) -0.0058(12) -0.0041(11) 0.0041(13)
C21 0.057(2) 0.0398(15) 0.0439(15) -0.0064(12) -0.0077(13) 0.0104(15)
C22 0.084(3) 0.0421(17) 0.0498(18) 0.0010(14) -0.0023(17) 0.0117(18)
C23 0.103(4) 0.051(2) 0.086(3) 0.009(2) -0.015(3) 0.009(3)
C24 0.127(5) 0.053(2) 0.084(3) -0.020(2) -0.023(3) 0.037(3)
C25 0.088(3) 0.074(3) 0.066(2) -0.018(2) -0.002(2) 0.035(3)
C26 0.071(3) 0.0543(19) 0.0532(19) -0.0025(15) -0.0064(17) 0.0211(19)
C27 0.079(3) 0.051(2) 0.073(3) -0.015(2) 0.014(2) -0.015(2)
C28 0.041(2) 0.090(3) 0.062(2) -0.004(2) -0.0036(17) 0.000(2)

loop_
_atom_type_symbol
_atom_type_description
_atom_type_scat_dispersion_real
_atom_type_scat_dispersion_imag
_atom_type_scat_source
C C 0.0033 0.0016 'International Tables Vol C Tables 4.2.6.8 and 6.1.1.4'
H H 0.0000 0.0000 'International Tables Vol C Tables 4.2.6.8 and 6.1.1.4'
Cl Cl 0.1484 0.1585 'International Tables Vol C Tables 4.2.6.8 and 6.1.1.4'
Fe Fe 0.3463 0.8444 'International Tables Vol C Tables 4.2.6.8 and 6.1.1.4'
N N 0.0061 0.0033 'International Tables Vol C Tables 4.2.6.8 and 6.1.1.4'
O O 0.0106 0.0060 'International Tables Vol C Tables 4.2.6.8 and 6.1.1.4'
Pt Pt -1.7033 8.3905 'International Tables Vol C Tables 4.2.6.8 and 6.1.1.4'
S S 0.1246 0.1234 'International Tables Vol C Tables 4.2.6.8 and 6.1.1.4'

loop_
_geom_angle_atom_site_label_1
_geom_angle_atom_site_label_2
_geom_angle_atom_site_label_3
_geom_angle
N1 Pt S1 90.68(8)
N1 Pt Cl1 178.97(8)
S1 Pt Cl1 89.94(5)
N1 Pt Cl2 88.84(8)
S1 Pt Cl2 175.37(4)
Cl1 Pt Cl2 90.61(5)
C4 Fe C8 155.1(2)
C4 Fe C6 126.39(17)
C8 Fe C6 67.7(2)
C4 Fe C7 163.8(2)
C8 Fe C7 39.9(2)
C6 Fe C7 40.72(19)
C4 Fe C9 119.6(2)
C8 Fe C9 41.4(2)
C6 Fe C9 68.4(2)
C7 Fe C9 68.7(2)
C4 Fe C3 40.89(15)
C8 Fe C3 120.3(2)
C6 Fe C3 164.16(16)
C7 Fe C3 153.8(2)
C9 Fe C3 107.85(19)
C4 Fe C10 107.99(16)
C8 Fe C10 68.25(18)
C6 Fe C10 40.45(17)
C7 Fe C10 68.35(19)
C9 Fe C10 40.54(16)
C3 Fe C10 126.85(17)
C4 Fe C5 40.60(16)
C8 Fe C5 163.2(2)
C6 Fe C5 107.56(19)
C7 Fe C5 126.2(2)
C9 Fe C5 153.72(19)
C3 Fe C5 68.62(15)
C10 Fe C5 119.43(16)
C4 Fe C2 68.10(16)
C8 Fe C2 108.50(19)
C6 Fe C2 154.00(16)
C7 Fe C2 119.69(18)
C9 Fe C2 126.97(17)
C3 Fe C2 40.40(15)
C10 Fe C2 164.36(16)
C5 Fe C2 68.20(16)
C4 Fe C1 68.27(15)
C8 Fe C1 126.2(2)
C6 Fe C1 119.60(17)
C7 Fe C1 107.6(2)
C9 Fe C1 164.18(17)
C3 Fe C1 68.25(15)
C10 Fe C1 153.93(16)
C5 Fe C1 40.76(16)
C2 Fe C1 40.32(15)
O1 S1 C27 107.4(2)
O1 S1 C28 108.3(2)
C27 S1 C28 102.5(3)
O1 S1 Pt 117.75(13)
C27 S1 Pt 107.76(16)
C28 S1 Pt 111.97(18)
C20 N1 N2 107.8(2)
C20 N1 Pt 128.8(2)
N2 N1 Pt 123.28(19)
N1 N2 C12 108.9(2)
N1 N2 C11 121.1(2)
C12 N2 C11 128.3(2)
C2 C1 C5 107.9(3)
C2 C1 Fe 69.8(2)
C5 C1 Fe 69.5(2)
C2 C1 H1 126.0
C5 C1 H1 126.1
Fe C1 H1 126.4
C1 C2 C3 108.7(3)
C1 C2 Fe 69.9(2)
C3 C2 Fe 69.6(2)
C1 C2 H2 125.6
C3 C2 H2 125.6
Fe C2 H2 126.4
C2 C3 C4 107.3(3)
C2 C3 Fe 70.0(2)
C4 C3 Fe 69.1(2)
C2 C3 H3 126.4
C4 C3 H3 126.4
Fe C3 H3 126.2
C5 C4 C3 108.6(3)
C5 C4 Fe 70.2(2)
C3 C4 Fe 70.0(2)
C5 C4 H4 125.7
C3 C4 H4 125.7
Fe C4 H4 125.6
C4 C5 C1 107.5(3)
C4 C5 Fe 69.2(2)
C1 C5 Fe 69.8(2)
C4 C5 H5 126.3
C1 C5 H5 126.3
Fe C5 H5 126.3
C10 C6 C7 108.3(5)
C10 C6 Fe 70.0(2)
C7 C6 Fe 69.7(3)
C10 C6 H6 125.9
C7 C6 H6 125.8
Fe C6 H6 126.0
C8 C7 C6 107.8(5)
C8 C7 Fe 69.8(3)
C6 C7 Fe 69.6(2)
C8 C7 H7 126.1
C6 C7 H7 126.1
Fe C7 H7 126.1
C7 C8 C9 109.1(4)
C7 C8 Fe 70.4(3)
C9 C8 Fe 69.7(3)
C7 C8 H8 125.4
C9 C8 H8 125.5
Fe C8 H8 126.0
C10 C9 C8 106.5(5)
C10 C9 Fe 69.8(2)
C8 C9 Fe 68.9(3)
C10 C9 H9 126.8
C8 C9 H9 126.7
Fe C9 H9 126.1
C6 C10 C9 108.3(4)
C6 C10 C11 125.2(4)
C9 C10 C11 126.4(4)
C6 C10 Fe 69.5(2)
C9 C10 Fe 69.6(2)
C11 C10 Fe 126.6(2)
N2 C11 C10 112.4(3)
N2 C11 H11A 109.1
C10 C11 H11A 109.1
N2 C11 H11B 109.1
C10 C11 H11B 109.1
H11A C11 H11B 107.9
N2 C12 C19 108.4(3)
N2 C12 C13 122.4(3)
C19 C12 C13 129.3(3)
C14 C13 C18 119.8(3)
C14 C13 C12 120.7(3)
C18 C13 C12 119.3(3)
C13 C14 C15 120.5(4)
C13 C14 H14 119.8
C15 C14 H14 119.8
C16 C15 C14 119.2(4)
C16 C15 H15 120.4
C14 C15 H15 120.4
C17 C16 C15 120.3(4)
C17 C16 H16 119.8
C15 C16 H16 119.8
C16 C17 C18 120.9(4)
C16 C17 H17 119.6
C18 C17 H17 119.6
C13 C18 C17 119.1(4)
C13 C18 H18 120.4
C17 C18 H18 120.4
C12 C19 C20 105.8(3)
C12 C19 H19 127.1
C20 C19 H19 127.1
N1 C20 C19 109.1(3)
N1 C20 C21 121.1(3)
C19 C20 C21 129.9(3)
C26 C21 C22 118.5(3)
C26 C21 C20 121.3(3)
C22 C21 C20 120.2(3)
C23 C22 C21 120.6(4)
C23 C22 H22 119.7
C21 C22 H22 119.7
C22 C23 C24 119.7(5)
C22 C23 H23 120.2
C24 C23 H23 120.2
C25 C24 C23 119.7(4)
C25 C24 H24 120.2
C23 C24 H24 120.2
C24 C25 C26 121.5(5)
C24 C25 H25 119.2
C26 C25 H25 119.2
C25 C26 C21 119.9(4)
C25 C26 H26 120.1
C21 C26 H26 120.1
S1 C27 H27A 109.5
S1 C27 H27B 109.5
H27A C27 H27B 109.5
S1 C27 H27C 109.5
H27A C27 H27C 109.5
H27B C27 H27C 109.5
S1 C28 H28A 109.5
S1 C28 H28B 109.5
H28A C28 H28B 109.5
S1 C28 H28C 109.5
H28A C28 H28C 109.5
H28B C28 H28C 109.5

loop_
_geom_bond_atom_site_label_1
_geom_bond_atom_site_label_2
_geom_bond_distance
Pt N1 2.021(3)
Pt S1 2.2044(10)
Pt Cl1 2.2814(12)
Pt Cl2 2.3166(10)
Fe C4 2.029(4)
Fe C8 2.029(5)
Fe C6 2.036(4)
Fe C7 2.037(5)
Fe C9 2.040(4)
Fe C3 2.042(4)
Fe C10 2.042(4)
Fe C5 2.043(4)
Fe C2 2.047(4)
Fe C1 2.047(4)
S1 O1 1.464(3)
S1 C27 1.763(5)
S1 C28 1.788(4)
N1 C20 1.336(4)
N1 N2 1.362(3)
N2 C12 1.363(4)
N2 C11 1.450(4)
C1 C2 1.411(5)
C1 C5 1.424(6)
C1 H1 0.9299
C2 C3 1.412(5)
C2 H2 0.9299
C3 C4 1.422(5)
C3 H3 0.9299
C4 C5 1.413(5)
C4 H4 0.9300
C5 H5 0.9300
C6 C10 1.410(6)
C6 C7 1.417(7)
C6 H6 0.9300
C7 C8 1.387(8)
C7 H7 0.9300
C8 C9 1.437(8)
C8 H8 0.9300
C9 C10 1.414(6)
C9 H9 0.9300
C10 C11 1.515(5)
C11 H11A 0.9700
C11 H11B 0.9700
C12 C19 1.367(5)
C12 C13 1.489(4)
C13 C14 1.386(5)
C13 C18 1.387(5)
C14 C15 1.394(5)
C14 H14 0.9300
C15 C16 1.382(7)
C15 H15 0.9300
C16 C17 1.373(7)
C16 H16 0.9300
C17 C18 1.393(5)
C17 H17 0.9300
C18 H18 0.9300
C19 C20 1.409(4)
C19 H19 0.9300
C20 C21 1.462(5)
C21 C26 1.385(5)
C21 C22 1.397(5)
C22 C23 1.375(6)
C22 H22 0.9300
C23 C24 1.382(8)
C23 H23 0.9300
C24 C25 1.355(8)
C24 H24 0.9300
C25 C26 1.372(6)
C25 H25 0.9300
C26 H26 0.9300
C27 H27A 0.9600
C27 H27B 0.9600
C27 H27C 0.9600
C28 H28A 0.9600
C28 H28B 0.9600
C28 H28C 0.9600
